data_1533487
loop_
_publ_author_name
'Aoyagi, R.'
'Takeda, H.'
'Okamura, S.'
'Shiosaki, T.'

_publ_section_title
;
 Synthesis and electrical properties of sodium bismuth niobate Na0.5 Bi2.5
 Nb2 O9
;
_journal_name_full 'Materials Research Bulletin'
_journal_page_first 25
_journal_page_last 32
_journal_volume 38
_journal_year 2003
_chemical_formula_sum 'Bi2.56 Na0.44 Nb2 O9'
_chemical_name_systematic '(Na0.44 Bi0.56) Bi2 (Nb2 O9)'
_space_group_IT_number 36
_symmetry_space_group_name_Hall 'A -2 2a'
_symmetry_space_group_name_H-M 'A 21 a m'
_cell_angle_alpha 90
_cell_angle_beta 90
_cell_angle_gamma 90
_cell_formula_units_Z 4
_cell_length_a 5.4997
_cell_length_b 5.4603
_cell_length_c 24.951
_cell_volume 749.279
_citation_journal_id_ASTM MRBUAC
_cod_data_source_file Aoyagi_MRBUAC_2003_540.cif
_cod_data_source_block Bi2.56Na0.44Nb2O9
_cod_original_cell_volume 749.2788
_cod_original_sg_symbol_Hall 'C 2c -2 (z,y,-x)'
_cod_database_code 1533487

loop_
_symmetry_equiv_pos_as_xyz
x,y,z
x+1/2,-y,-z
x,y,-z
x+1/2,-y,z
x,y+1/2,z+1/2
x+1/2,-y+1/2,-z+1/2
x,y+1/2,-z+1/2
x+1/2,-y+1/2,z+1/2

loop_
_atom_site_label
_atom_site_type_symbol
_atom_site_fract_x
_atom_site_fract_y
_atom_site_fract_z
_atom_site_occupancy
_atom_site_U_iso_or_equiv
Nb1 Nb+5 0.546 0.753 0.4157 1 0.0
O2 O-2 0.571 0.651 0.3427 1 0.0
O3 O-2 0.792 0.952 0.259 1 0.0
Bi1 Bi+2 0 0.264 0 0.56 0.0
O1 O-2 0.595 0.26 0 1 0.0
O4 O-2 0.823 0.995 0.068 1 0.0
O5 O-2 0.878 0.98 0.585 1 0.0
Na1 Na+1 0 0.264 0 0.44 0.0
Bi2 Bi+2 0.497 0.7711 0.19954 1 0.0
